data_4101515
loop_
_publ_author_name
'Roger, Mathieu'
'Barros, No\'emi'
'Arliguie, Th\'er\`ese'
'Thu\'ery, Pierre'
'Maron, Laurent'
'Ephritikhine, Michel'

_publ_section_title
;
 U(SMes*)n, (n = 3, 4) and Ln(SMes*)3 (Ln = La, Ce, Pr, Nd):
 lanthanide(III)/actinide(III) differentiation in agostic interactions
 and an unprecedented eta3 ligation mode of the arylthiolate ligand,
 from X-ray diffraction and DFT analysis.
;
_journal_issue 27
_journal_name_full 'Journal of the American Chemical Society'
_journal_page_first 8790
_journal_page_last 8802
_journal_paper_doi 10.1021/ja0584830
_journal_volume 128
_journal_year 2006
_chemical_formula_sum 'C65.5 H104.5 N2.5 S3 U'
_chemical_formula_weight 1261.23
_space_group_IT_number 15
_symmetry_cell_setting monoclinic
_symmetry_space_group_name_Hall '-C 2yc'
_symmetry_space_group_name_H-M 'C 1 2/c 1'
_atom_sites_solution_hydrogens geom
_atom_sites_solution_primary patter
_atom_sites_solution_secondary difmap
_audit_creation_method SHELXL-97
_cell_angle_alpha 90.00
_cell_angle_beta 129.181(2)
_cell_angle_gamma 90.00
_cell_formula_units_Z 8
_cell_length_a 45.505(3)
_cell_length_b 11.4419(7)
_cell_length_c 31.3536(19)
_cell_measurement_reflns_used 80854
_cell_measurement_temperature 100(2)
_cell_measurement_theta_max 25.68
_cell_measurement_theta_min 2.93
_cell_volume 12654.1(14)
_computing_cell_refinement 'DENZO-SMN (Otwinowski & Minor, 1997)'
_computing_data_collection 'Kappa-CCD software (Nonius B.V., 1998)'
_computing_data_reduction 'DENZO-SMN (Otwinowski & Minor, 1997)'
_computing_molecular_graphics 'SHELXTL (Sheldrick, 1999)'
_computing_publication_material 'SHELXTL (Sheldrick, 1999); PLATON (Spek, 2003)'
_computing_structure_refinement 'SHELXL-97 (Sheldrick, 1997)'
_computing_structure_solution 'SHELXS-97 (Sheldrick, 1997)'
_diffrn_ambient_temperature 100(2)
_diffrn_measured_fraction_theta_full 0.998
_diffrn_measured_fraction_theta_max 0.998
_diffrn_measurement_device_type 'Nonius Kappa-CCD area-detector diffractometer'
_diffrn_measurement_method 'one \f and five \w scans with 2\% steps'
_diffrn_radiation_monochromator graphite
_diffrn_radiation_source 'fine-focus sealed tube'
_diffrn_radiation_type MoK\a
_diffrn_radiation_wavelength 0.71073
_diffrn_reflns_av_R_equivalents 0.1237
_diffrn_reflns_av_sigmaI/netI 0.0825
_diffrn_reflns_limit_h_max 55
_diffrn_reflns_limit_h_min -55
_diffrn_reflns_limit_k_max 13
_diffrn_reflns_limit_k_min -13
_diffrn_reflns_limit_l_max 38
_diffrn_reflns_limit_l_min -38
_diffrn_reflns_number 80854
_diffrn_reflns_theta_full 25.68
_diffrn_reflns_theta_max 25.68
_diffrn_reflns_theta_min 2.93
_diffrn_standards_decay_% 0
_diffrn_standards_interval_time 0
_exptl_absorpt_coefficient_mu 2.704
_exptl_absorpt_correction_T_max 0.763
_exptl_absorpt_correction_T_min 0.446
_exptl_absorpt_correction_type refdelf
_exptl_absorpt_process_details 'program DELABS from PLATON (Spek, 2003)'
_exptl_crystal_colour 'translucent dark orange'
_exptl_crystal_density_diffrn 1.324
_exptl_crystal_density_meas ?
_exptl_crystal_description platelet
_exptl_crystal_F_000 5240
_exptl_crystal_size_max 0.25
_exptl_crystal_size_mid 0.15
_exptl_crystal_size_min 0.10
_refine_diff_density_max 1.438
_refine_diff_density_min -1.427
_refine_diff_density_rms 0.119
_refine_ls_extinction_method none
_refine_ls_goodness_of_fit_ref 0.990
_refine_ls_hydrogen_treatment constr
_refine_ls_matrix_type full
_refine_ls_number_parameters 678
_refine_ls_number_reflns 12002
_refine_ls_number_restraints 24
_refine_ls_restrained_S_all 0.991
_refine_ls_R_factor_all 0.0725
_refine_ls_R_factor_gt 0.0431
_refine_ls_shift/su_max 0.001
_refine_ls_shift/su_mean 0.000
_refine_ls_structure_factor_coef Fsqd
_refine_ls_weighting_details 'calc w=1/[\s^2^(Fo^2^)+(0.0526P)^2^] where P=(Fo^2^+2Fc^2^)/3'
_refine_ls_weighting_scheme calc
_refine_ls_wR_factor_gt 0.1008
_refine_ls_wR_factor_ref 0.1074
_reflns_number_gt 8363
_reflns_number_total 12002
_reflns_threshold_expression >2sigma(I)
_cod_data_source_file ja0584830si20060516_095605.cif
_cod_data_source_block 1.0.5py
_cod_original_sg_symbol_H-M 'C 2/c'
_cod_original_formula_sum 'C65.50 H104.50 N2.50 S3 U'
_cod_database_code 4101515

loop_
_symmetry_equiv_pos_as_xyz
'x, y, z'
'-x, y, -z+1/2'
'x+1/2, y+1/2, z'
'-x+1/2, y+1/2, -z+1/2'
'-x, -y, -z'
'x, -y, z-1/2'
'-x+1/2, -y+1/2, -z'
'x+1/2, -y+1/2, z-1/2'

loop_
_atom_site_label
_atom_site_type_symbol
_atom_site_fract_x
_atom_site_fract_y
_atom_site_fract_z
_atom_site_U_iso_or_equiv
_atom_site_adp_type
_atom_site_occupancy
_atom_site_symmetry_multiplicity
_atom_site_calc_flag
_atom_site_refinement_flags
U U 0.129854(5) 0.436188(16) 0.614241(7) 0.03009(8) Uani 1 1 d .
S1A S 0.07654(4) 0.42838(12) 0.62785(5) 0.0367(3) Uani 1 1 d .
S1B S 0.18290(4) 0.60076(11) 0.64830(5) 0.0311(3) Uani 1 1 d .
S1C S 0.14525(4) 0.21694(11) 0.60453(5) 0.0350(3) Uani 1 1 d .
C1A C 0.08680(14) 0.4518(5) 0.6927(2) 0.0330(13) Uani 1 1 d .
C1B C 0.21706(14) 0.5955(4) 0.63694(19) 0.0289(12) Uani 1 1 d .
C1C C 0.12379(14) 0.1521(4) 0.53866(19) 0.0307(12) Uani 1 1 d .
C2C C 0.14024(14) 0.1707(4) 0.5124(2) 0.0321(12) Uani 1 1 d .
C2A C 0.08860(14) 0.3543(4) 0.7230(2) 0.0321(12) Uani 1 1 d .
C2B C 0.25007(14) 0.5243(4) 0.67063(19) 0.0284(11) Uani 1 1 d .
C3B C 0.27170(14) 0.5074(4) 0.65391(19) 0.0310(12) Uani 1 1 d .
H3B H 0.2927 0.4585 0.6750 0.037 Uiso 1 1 calc R
C3C C 0.12008(15) 0.1282(4) 0.4584(2) 0.0342(13) Uani 1 1 d .
H3C H 0.1299 0.1429 0.4403 0.041 Uiso 1 1 calc R
C3A C 0.10247(15) 0.3754(5) 0.7767(2) 0.0370(13) Uani 1 1 d .
H3A H 0.1053 0.3119 0.7975 0.044 Uiso 1 1 calc R
C4B C 0.26378(14) 0.5593(4) 0.6075(2) 0.0321(12) Uani 1 1 d .
C4C C 0.08678(15) 0.0663(4) 0.4309(2) 0.0329(12) Uani 1 1 d .
C4A C 0.11211(17) 0.4832(5) 0.8006(2) 0.0434(14) Uani 1 1 d .
C5B C 0.23427(14) 0.6399(4) 0.57993(19) 0.0305(12) Uani 1 1 d .
H5B H 0.2300 0.6815 0.5510 0.037 Uiso 1 1 calc R
C5A C 0.10533(17) 0.5776(5) 0.7678(2) 0.0466(15) Uani 1 1 d .
H5A H 0.1098 0.6523 0.7824 0.056 Uiso 1 1 calc R
C5C C 0.07351(15) 0.0418(4) 0.4594(2) 0.0336(12) Uani 1 1 d .
H5C H 0.0517 -0.0035 0.4419 0.040 Uiso 1 1 calc R
C6B C 0.21071(13) 0.6620(4) 0.59326(18) 0.0280(11) Uani 1 1 d .
C6A C 0.09210(15) 0.5664(4) 0.7136(2) 0.0392(13) Uani 1 1 d .
C6C C 0.09082(14) 0.0809(4) 0.51264(19) 0.0274(11) Uani 1 1 d .
C7A C 0.07367(16) 0.2296(5) 0.6991(2) 0.0383(13) Uani 1 1 d .
C7C C 0.17828(14) 0.2329(4) 0.5392(2) 0.0330(12) Uani 1 1 d .
C7B C 0.26484(14) 0.4671(4) 0.7260(2) 0.0323(12) Uani 1 1 d .
C8C C 0.17652(16) 0.3647(4) 0.5479(2) 0.0449(15) Uani 1 1 d .
H8C1 H 0.1581 0.4016 0.5129 0.067 Uiso 1 1 calc R
H8C2 H 0.2009 0.3993 0.5654 0.067 Uiso 1 1 calc R
H8C3 H 0.1694 0.3754 0.5707 0.067 Uiso 1 1 calc R
C8B C 0.24128(15) 0.3602(4) 0.7165(2) 0.0363(13) Uani 1 1 d .
H8B1 H 0.2150 0.3814 0.6935 0.054 Uiso 1 1 calc R
H8B2 H 0.2492 0.3320 0.7512 0.054 Uiso 1 1 calc R
H8B3 H 0.2448 0.3000 0.6988 0.054 Uiso 1 1 calc R
C8A C 0.09986(17) 0.1625(5) 0.6918(2) 0.0468(15) Uani 1 1 d .
H8A1 H 0.0893 0.0868 0.6764 0.070 Uiso 1 1 calc R
H8A2 H 0.1245 0.1536 0.7270 0.070 Uiso 1 1 calc R
H8A3 H 0.1020 0.2056 0.6676 0.070 Uiso 1 1 calc R
C9B C 0.30599(15) 0.4189(5) 0.7586(2) 0.0444(15) Uani 1 1 d .
H9B1 H 0.3146 0.3881 0.7932 0.067 Uiso 1 1 calc R
H9B2 H 0.3225 0.4810 0.7649 0.067 Uiso 1 1 calc R
H9B3 H 0.3062 0.3581 0.7377 0.067 Uiso 1 1 calc R
C9A C 0.03346(16) 0.2341(5) 0.6457(2) 0.0482(15) Uani 1 1 d .
H9A1 H 0.0327 0.2792 0.6192 0.072 Uiso 1 1 calc R
H9A2 H 0.0174 0.2699 0.6520 0.072 Uiso 1 1 calc R
H9A3 H 0.0247 0.1562 0.6320 0.072 Uiso 1 1 calc R
C9C C 0.19041(15) 0.2254(5) 0.5033(2) 0.0440(14) Uani 1 1 d .
H9C1 H 0.1904 0.1452 0.4943 0.066 Uiso 1 1 calc R
H9C2 H 0.2155 0.2571 0.5232 0.066 Uiso 1 1 calc R
H9C3 H 0.1730 0.2692 0.4701 0.066 Uiso 1 1 calc R
C10B C 0.26657(16) 0.5548(4) 0.7644(2) 0.0387(13) Uani 1 1 d .
H10A H 0.2419 0.5886 0.7461 0.058 Uiso 1 1 calc R
H10B H 0.2844 0.6155 0.7740 0.058 Uiso 1 1 calc R
H10C H 0.2745 0.5155 0.7972 0.058 Uiso 1 1 calc R
C10A C 0.07240(18) 0.1514(5) 0.7386(2) 0.0510(16) Uani 1 1 d .
H10D H 0.0562 0.1870 0.7447 0.077 Uiso 1 1 calc R
H10E H 0.0975 0.1434 0.7731 0.077 Uiso 1 1 calc R
H10F H 0.0627 0.0757 0.7224 0.077 Uiso 1 1 calc R
C10C C 0.21071(14) 0.1728(4) 0.5932(2) 0.0381(13) Uani 1 1 d .
H10G H 0.2051 0.1721 0.6180 0.057 Uiso 1 1 calc R
H10H H 0.2339 0.2149 0.6097 0.057 Uiso 1 1 calc R
H10I H 0.2135 0.0940 0.5857 0.057 Uiso 1 1 calc R
C11C C 0.06429(16) 0.0209(5) 0.3714(2) 0.0424(14) Uani 1 1 d .
C11B C 0.28787(15) 0.5388(4) 0.5896(2) 0.0367(13) Uani 1 1 d .
C11A C 0.1271(2) 0.5012(5) 0.8596(2) 0.0602(19) Uani 1 1 d .
C12C C 0.0620(2) -0.1094(6) 0.3695(3) 0.079(2) Uani 1 1 d .
H12A H 0.0506 -0.1353 0.3852 0.119 Uiso 1 1 calc R
H12B H 0.0871 -0.1415 0.3902 0.119 Uiso 1 1 calc R
H12C H 0.0470 -0.1351 0.3320 0.119 Uiso 1 1 calc R
C12B C 0.3120(2) 0.6457(6) 0.6030(3) 0.084(2) Uani 1 1 d .
H12D H 0.2959 0.7124 0.5840 0.126 Uiso 1 1 calc R
H12E H 0.3269 0.6329 0.5914 0.126 Uiso 1 1 calc R
H12F H 0.3285 0.6597 0.6419 0.126 Uiso 1 1 calc R
C12A C 0.1073(2) 0.6049(7) 0.8633(3) 0.077(2) Uani 1 1 d .
H12G H 0.0806 0.5895 0.8408 0.116 Uiso 1 1 calc R
H12H H 0.1114 0.6746 0.8507 0.116 Uiso 1 1 calc R
H12I H 0.1176 0.6152 0.9008 0.116 Uiso 1 1 calc R
C13C C 0.0816(2) 0.0625(6) 0.3442(3) 0.076(2) Uani 1 1 d .
H13A H 0.0663 0.0343 0.3071 0.113 Uiso 1 1 calc R
H13B H 0.1069 0.0324 0.3647 0.113 Uiso 1 1 calc R
H13C H 0.0823 0.1464 0.3442 0.113 Uiso 1 1 calc R
C13B C 0.3124(2) 0.4305(5) 0.6160(3) 0.073(2) Uani 1 1 d U
H13D H 0.3280 0.4366 0.6553 0.110 Uiso 1 1 calc R
H13E H 0.3283 0.4237 0.6057 0.110 Uiso 1 1 calc R
H13F H 0.2965 0.3627 0.6037 0.110 Uiso 1 1 calc R
C13A C 0.1688(3) 0.5327(9) 0.8963(4) 0.127(4) Uani 1 1 d U
H13G H 0.1773 0.5533 0.9322 0.191 Uiso 1 1 calc R
H13H H 0.1724 0.5977 0.8808 0.191 Uiso 1 1 calc R
H13I H 0.1831 0.4669 0.8993 0.191 Uiso 1 1 calc R
C14C C 0.0240(2) 0.0685(7) 0.3363(3) 0.085(3) Uani 1 1 d .
H14A H 0.0133 0.0522 0.3539 0.127 Uiso 1 1 calc R
H14B H 0.0090 0.0319 0.3008 0.127 Uiso 1 1 calc R
H14C H 0.0245 0.1515 0.3321 0.127 Uiso 1 1 calc R
C14B C 0.2627(2) 0.5223(7) 0.5276(3) 0.075(2) Uani 1 1 d .
H14D H 0.2490 0.4500 0.5176 0.112 Uiso 1 1 calc R
H14E H 0.2781 0.5206 0.5164 0.112 Uiso 1 1 calc R
H14F H 0.2450 0.5859 0.5096 0.112 Uiso 1 1 calc R
C14A C 0.1237(3) 0.4007(10) 0.8839(5) 0.154(4) Uani 1 1 d U
H14G H 0.1368 0.3357 0.8832 0.231 Uiso 1 1 calc R
H14H H 0.0974 0.3815 0.8633 0.231 Uiso 1 1 calc R
H14I H 0.1347 0.4180 0.9212 0.231 Uiso 1 1 calc R
C15C C 0.07349(15) 0.0423(4) 0.5393(2) 0.0361(13) Uani 1 1 d .
C15B C 0.18054(14) 0.7601(4) 0.5608(2) 0.0328(12) Uani 1 1 d .
C15A C 0.08017(17) 0.6801(5) 0.6792(2) 0.0486(15) Uani 1 1 d .
C16B C 0.18458(16) 0.8502(4) 0.6005(2) 0.0408(14) Uani 1 1 d .
H16A H 0.1661 0.9109 0.5798 0.061 Uiso 1 1 calc R
H16B H 0.2096 0.8834 0.6227 0.061 Uiso 1 1 calc R
H16C H 0.1806 0.8125 0.6238 0.061 Uiso 1 1 calc R
C16C C 0.10263(17) -0.0177(5) 0.5948(2) 0.0479(15) Uani 1 1 d .
H16D H 0.1112 -0.0884 0.5894 0.072 Uiso 1 1 calc R
H16E H 0.0911 -0.0359 0.6112 0.072 Uiso 1 1 calc R
H16F H 0.1238 0.0337 0.6186 0.072 Uiso 1 1 calc R
C16A C 0.10308(19) 0.7047(5) 0.6595(3) 0.069(2) Uani 1 1 d .
H16G H 0.0950 0.7776 0.6400 0.103 Uiso 1 1 calc R
H16H H 0.0990 0.6429 0.6356 0.103 Uiso 1 1 calc R
H16I H 0.1296 0.7090 0.6907 0.103 Uiso 1 1 calc R
C17B C 0.14043(15) 0.7090(5) 0.5227(2) 0.0425(14) Uani 1 1 d .
H17A H 0.1368 0.6584 0.5434 0.064 Uiso 1 1 calc R
H17B H 0.1372 0.6652 0.4938 0.064 Uiso 1 1 calc R
H17C H 0.1222 0.7713 0.5069 0.064 Uiso 1 1 calc R
C17C C 0.05443(15) 0.1450(4) 0.5447(2) 0.0384(13) Uani 1 1 d .
H17D H 0.0733 0.2012 0.5702 0.058 Uiso 1 1 calc R
H17E H 0.0416 0.1170 0.5580 0.058 Uiso 1 1 calc R
H17F H 0.0364 0.1812 0.5094 0.058 Uiso 1 1 calc R
C17A C 0.0843(2) 0.7898(5) 0.7112(3) 0.076(2) Uani 1 1 d .
H17G H 0.0689 0.7812 0.7221 0.113 Uiso 1 1 calc R
H17H H 0.0762 0.8573 0.6880 0.113 Uiso 1 1 calc R
H17I H 0.1103 0.7991 0.7432 0.113 Uiso 1 1 calc R
C18B C 0.18526(15) 0.8297(4) 0.5237(2) 0.0378(13) Uani 1 1 d .
H18A H 0.1670 0.8920 0.5062 0.057 Uiso 1 1 calc R
H18B H 0.1813 0.7789 0.4961 0.057 Uiso 1 1 calc R
H18C H 0.2104 0.8618 0.5455 0.057 Uiso 1 1 calc R
C18A C 0.03719(17) 0.6723(5) 0.6292(2) 0.0564(17) Uani 1 1 d .
H18D H 0.0230 0.6642 0.6421 0.085 Uiso 1 1 calc R
H18E H 0.0327 0.6058 0.6071 0.085 Uiso 1 1 calc R
H18F H 0.0294 0.7421 0.6075 0.085 Uiso 1 1 calc R
C18C C 0.04205(18) -0.0504(5) 0.5038(3) 0.0493(16) Uani 1 1 d .
H18G H 0.0208 -0.0150 0.4702 0.074 Uiso 1 1 calc R
H18H H 0.0342 -0.0806 0.5237 0.074 Uiso 1 1 calc R
H18I H 0.0517 -0.1131 0.4954 0.074 Uiso 1 1 calc R
N1 N 0.08573(11) 0.5104(3) 0.53678(16) 0.0311(10) Uani 1 1 d .
N2 N 0.16908(12) 0.4256(4) 0.71841(17) 0.0352(11) Uani 1 1 d .
C1 C 0.06728(17) 0.4156(4) 0.4963(2) 0.0430(15) Uani 1 1 d .
H1A H 0.0418 0.4055 0.4840 0.052 Uiso 1 1 calc R
H1B H 0.0811 0.3437 0.5142 0.052 Uiso 1 1 calc R
C2 C 0.06490(18) 0.4348(5) 0.4462(2) 0.0553(17) Uani 1 1 d .
H2A H 0.0474 0.4970 0.4242 0.083 Uiso 1 1 calc R
H2B H 0.0563 0.3644 0.4248 0.083 Uiso 1 1 calc R
H2C H 0.0895 0.4552 0.4580 0.083 Uiso 1 1 calc R
C3 C 0.06652(15) 0.6230(5) 0.5172(2) 0.0411(14) Uani 1 1 d .
H3D H 0.0652 0.6477 0.4864 0.049 Uiso 1 1 calc R
H3E H 0.0816 0.6802 0.5463 0.049 Uiso 1 1 calc R
C4 C 0.02705(15) 0.6227(5) 0.4993(2) 0.0448(14) Uani 1 1 d .
H4A H 0.0111 0.5731 0.4677 0.067 Uiso 1 1 calc R
H4B H 0.0171 0.7008 0.4901 0.067 Uiso 1 1 calc R
H4C H 0.0278 0.5940 0.5287 0.067 Uiso 1 1 calc R
C5 C 0.18052(16) 0.5167(6) 0.7522(2) 0.0462(15) Uani 1 1 d .
H5 H 0.1752 0.5917 0.7376 0.055 Uiso 1 1 calc R
C6 C 0.19984(17) 0.5036(6) 0.8077(2) 0.0550(17) Uani 1 1 d .
H6 H 0.2067 0.5688 0.8300 0.066 Uiso 1 1 calc R
C7 C 0.20881(16) 0.3944(6) 0.8297(2) 0.0525(16) Uani 1 1 d .
H7 H 0.2221 0.3841 0.8672 0.063 Uiso 1 1 calc R
C8 C 0.19817(17) 0.3004(6) 0.7962(2) 0.0548(17) Uani 1 1 d .
H8 H 0.2042 0.2249 0.8104 0.066 Uiso 1 1 calc R
C9 C 0.17819(16) 0.3197(5) 0.7406(2) 0.0456(14) Uani 1 1 d .
H9 H 0.1708 0.2555 0.7177 0.055 Uiso 1 1 calc R
C10 C 0.0062(2) 0.3903(8) 0.7354(3) 0.091(3) Uani 1 1 d U
C11 C 0.0113(2) 0.4912(8) 0.7182(3) 0.077(2) Uani 1 1 d .
C12 C 0.00602(19) 0.5980(7) 0.7326(3) 0.080(2) Uani 1 1 d .

loop_
_atom_site_aniso_label
_atom_site_aniso_U_11
_atom_site_aniso_U_22
_atom_site_aniso_U_33
_atom_site_aniso_U_23
_atom_site_aniso_U_13
_atom_site_aniso_U_12
U 0.03417(12) 0.03134(12) 0.02574(11) 0.00044(9) 0.01939(9) -0.00052(10)
S1A 0.0359(8) 0.0512(9) 0.0261(7) 0.0022(6) 0.0211(6) -0.0009(7)
S1B 0.0366(8) 0.0314(7) 0.0305(7) 0.0012(6) 0.0237(6) 0.0006(6)
S1C 0.0386(8) 0.0369(8) 0.0245(7) -0.0021(6) 0.0176(6) 0.0044(6)
C1A 0.029(3) 0.045(3) 0.028(3) 0.001(2) 0.019(2) 0.001(3)
C1B 0.034(3) 0.031(3) 0.027(3) -0.004(2) 0.022(3) -0.006(2)
C1C 0.035(3) 0.026(3) 0.022(3) 0.001(2) 0.014(2) 0.006(2)
C2C 0.034(3) 0.027(3) 0.030(3) 0.001(2) 0.017(3) 0.002(2)
C2A 0.034(3) 0.036(3) 0.030(3) 0.004(2) 0.022(3) 0.006(2)
C2B 0.029(3) 0.026(3) 0.026(3) -0.001(2) 0.016(2) -0.002(2)
C3B 0.028(3) 0.031(3) 0.025(3) 0.002(2) 0.012(2) 0.002(2)
C3C 0.044(3) 0.032(3) 0.032(3) 0.003(2) 0.026(3) 0.005(3)
C3A 0.046(3) 0.043(3) 0.029(3) 0.003(3) 0.027(3) 0.002(3)
C4B 0.034(3) 0.034(3) 0.031(3) -0.006(2) 0.022(2) -0.005(3)
C4C 0.039(3) 0.028(3) 0.027(3) -0.001(2) 0.018(3) 0.000(3)
C4A 0.058(4) 0.047(3) 0.025(3) 0.000(3) 0.026(3) 0.007(3)
C5B 0.040(3) 0.031(3) 0.026(3) -0.001(2) 0.023(3) -0.003(3)
C5A 0.061(4) 0.035(3) 0.041(3) -0.001(3) 0.031(3) 0.001(3)
C5C 0.033(3) 0.031(3) 0.033(3) 0.000(2) 0.019(3) -0.002(2)
C6B 0.028(3) 0.027(3) 0.020(2) -0.001(2) 0.011(2) -0.002(2)
C6A 0.043(3) 0.035(3) 0.029(3) 0.003(3) 0.018(3) -0.003(3)
C6C 0.033(3) 0.021(3) 0.028(3) 0.004(2) 0.019(2) 0.009(2)
C7A 0.052(4) 0.036(3) 0.035(3) 0.001(3) 0.032(3) -0.001(3)
C7C 0.031(3) 0.035(3) 0.028(3) -0.001(2) 0.016(3) -0.002(2)
C7B 0.032(3) 0.037(3) 0.026(3) 0.000(2) 0.017(2) -0.003(2)
C8C 0.052(4) 0.032(3) 0.046(3) -0.005(3) 0.028(3) -0.006(3)
C8B 0.042(3) 0.035(3) 0.032(3) 0.004(2) 0.024(3) 0.003(3)
C8A 0.065(4) 0.038(3) 0.043(3) -0.002(3) 0.037(3) -0.002(3)
C9B 0.038(3) 0.059(4) 0.033(3) 0.014(3) 0.021(3) 0.003(3)
C9A 0.057(4) 0.051(4) 0.046(4) -0.003(3) 0.037(3) -0.012(3)
C9C 0.042(3) 0.052(4) 0.042(3) -0.011(3) 0.029(3) -0.009(3)
C10B 0.044(3) 0.037(3) 0.024(3) 0.001(2) 0.016(3) -0.001(3)
C10A 0.075(5) 0.036(3) 0.051(4) -0.003(3) 0.044(4) -0.009(3)
C10C 0.034(3) 0.038(3) 0.041(3) -0.005(3) 0.023(3) -0.001(3)
C11C 0.046(4) 0.048(3) 0.037(3) -0.007(3) 0.028(3) -0.008(3)
C11B 0.043(3) 0.040(3) 0.035(3) -0.001(2) 0.029(3) 0.002(3)
C11A 0.096(6) 0.044(4) 0.036(3) -0.001(3) 0.039(4) 0.003(4)
C12C 0.128(7) 0.050(4) 0.054(4) -0.024(4) 0.055(5) -0.015(4)
C12B 0.086(6) 0.100(6) 0.109(6) -0.037(5) 0.081(5) -0.030(5)
C12A 0.077(5) 0.122(6) 0.038(4) -0.011(4) 0.039(4) 0.023(5)
C13C 0.090(5) 0.114(6) 0.035(4) -0.031(4) 0.046(4) -0.043(5)
C13B 0.074(2) 0.075(2) 0.073(2) 0.0007(10) 0.0479(15) 0.0020(10)
C13A 0.127(4) 0.129(4) 0.126(4) -0.0025(10) 0.080(2) 0.0028(10)
C14C 0.060(5) 0.142(8) 0.034(4) -0.006(4) 0.021(4) 0.010(5)
C14B 0.073(5) 0.116(6) 0.053(4) 0.014(4) 0.047(4) 0.026(5)
C14A 0.156(4) 0.153(4) 0.152(4) 0.0000(10) 0.097(3) -0.0002(10)
C15C 0.042(3) 0.033(3) 0.040(3) -0.005(2) 0.029(3) -0.004(3)
C15B 0.037(3) 0.032(3) 0.029(3) 0.001(2) 0.020(3) 0.000(2)
C15A 0.061(4) 0.039(3) 0.044(3) 0.004(3) 0.032(3) -0.003(3)
C16B 0.058(4) 0.030(3) 0.043(3) 0.007(3) 0.037(3) 0.009(3)
C16C 0.065(4) 0.042(3) 0.053(4) 0.008(3) 0.045(4) 0.008(3)
C16A 0.077(5) 0.056(4) 0.075(5) 0.020(4) 0.049(4) -0.003(4)
C17B 0.040(3) 0.050(4) 0.034(3) 0.014(3) 0.022(3) 0.006(3)
C17C 0.041(3) 0.039(3) 0.040(3) -0.003(3) 0.028(3) 0.002(3)
C17A 0.117(6) 0.040(4) 0.055(4) 0.001(3) 0.047(5) -0.002(4)
C18B 0.046(3) 0.039(3) 0.031(3) 0.005(2) 0.026(3) 0.003(3)
C18A 0.065(4) 0.053(4) 0.045(4) 0.012(3) 0.032(4) 0.018(3)
C18C 0.067(4) 0.041(4) 0.070(4) -0.008(3) 0.057(4) -0.009(3)
N1 0.034(3) 0.028(2) 0.028(2) 0.0016(19) 0.018(2) 0.000(2)
N2 0.031(2) 0.045(3) 0.032(2) 0.006(2) 0.021(2) 0.000(2)
C1 0.050(4) 0.034(3) 0.036(3) 0.003(2) 0.022(3) 0.007(3)
C2 0.056(4) 0.072(5) 0.037(3) -0.002(3) 0.028(3) 0.006(3)
C3 0.034(3) 0.041(3) 0.038(3) 0.001(3) 0.018(3) 0.003(3)
C4 0.045(4) 0.047(4) 0.040(3) 0.010(3) 0.026(3) 0.004(3)
C5 0.052(4) 0.056(4) 0.037(3) -0.001(3) 0.031(3) -0.005(3)
C6 0.060(4) 0.065(5) 0.045(4) -0.015(3) 0.036(4) -0.017(4)
C7 0.040(4) 0.085(5) 0.027(3) 0.005(3) 0.019(3) 0.002(4)
C8 0.059(4) 0.065(4) 0.047(4) 0.023(4) 0.037(3) 0.019(4)
C9 0.054(4) 0.049(4) 0.041(3) 0.000(3) 0.034(3) 0.001(3)
C10 0.091(3) 0.092(3) 0.091(3) -0.0006(10) 0.0588(18) 0.0001(10)
C11 0.068(5) 0.087(6) 0.074(5) -0.002(5) 0.044(4) 0.004(5)
C12 0.034(4) 0.103(6) 0.077(6) 0.016(5) 0.022(4) -0.004(4)

loop_
_atom_type_symbol
_atom_type_description
_atom_type_scat_dispersion_real
_atom_type_scat_dispersion_imag
_atom_type_scat_source
C C 0.0033 0.0016 'International Tables Vol C Tables 4.2.6.8 and 6.1.1.4'
H H 0.0000 0.0000 'International Tables Vol C Tables 4.2.6.8 and 6.1.1.4'
N N 0.0061 0.0033 'International Tables Vol C Tables 4.2.6.8 and 6.1.1.4'
S S 0.1246 0.1234 'International Tables Vol C Tables 4.2.6.8 and 6.1.1.4'
U U -9.6767 9.6646 'International Tables Vol C Tables 4.2.6.8 and 6.1.1.4'

loop_
_geom_angle_atom_site_label_1
_geom_angle_atom_site_label_2
_geom_angle_atom_site_label_3
_geom_angle
_geom_angle_site_symmetry_1
_geom_angle_site_symmetry_3
N1 U N2 151.25(15) . .
N1 U S1C 111.86(11) . .
N2 U S1C 94.57(10) . .
N1 U S1B 97.89(11) . .
N2 U S1B 78.38(10) . .
S1C U S1B 117.87(4) . .
N1 U S1A 84.23(11) . .
N2 U S1A 76.66(10) . .
S1C U S1A 108.14(4) . .
S1B U S1A 128.76(4) . .
C1A S1A U 123.61(17) . .
C1B S1B U 124.55(16) . .
C1C S1C U 121.85(16) . .
C6A C1A C2A 119.4(4) . .
C6A C1A S1A 120.6(4) . .
C2A C1A S1A 119.9(4) . .
C2B C1B C6B 119.7(4) . .
C2B C1B S1B 120.6(4) . .
C6B C1B S1B 119.7(4) . .
C6C C1C C2C 119.9(4) . .
C6C C1C S1C 120.4(4) . .
C2C C1C S1C 119.8(4) . .
C3C C2C C1C 117.3(5) . .
C3C C2C C7C 118.0(4) . .
C1C C2C C7C 124.7(4) . .
C3A C2A C1A 117.2(5) . .
C3A C2A C7A 117.8(4) . .
C1A C2A C7A 124.8(4) . .
C3B C2B C1B 117.8(4) . .
C3B C2B C7B 116.9(4) . .
C1B C2B C7B 125.3(4) . .
C2B C3B C4B 123.9(5) . .
C4C C3C C2C 123.7(5) . .
C4A C3A C2A 124.2(5) . .
C5B C4B C3B 116.3(5) . .
C5B C4B C11B 120.4(4) . .
C3B C4B C11B 123.0(5) . .
C3C C4C C5C 117.1(5) . .
C3C C4C C11C 124.0(5) . .
C5C C4C C11C 118.9(5) . .
C3A C4A C5A 117.0(5) . .
C3A C4A C11A 122.0(5) . .
C5A C4A C11A 120.9(5) . .
C4B C5B C6B 123.7(4) . .
C4A C5A C6A 123.5(5) . .
C4C C5C C6C 124.1(5) . .
C5B C6B C1B 117.5(4) . .
C5B C6B C15B 117.5(4) . .
C1B C6B C15B 125.0(4) . .
C5A C6A C1A 117.5(5) . .
C5A C6A C15A 117.3(5) . .
C1A C6A C15A 124.8(5) . .
C5C C6C C1C 117.5(4) . .
C5C C6C C15C 117.7(4) . .
C1C C6C C15C 124.8(4) . .
C9A C7A C8A 111.0(4) . .
C9A C7A C2A 110.9(4) . .
C8A C7A C2A 112.5(4) . .
C9A C7A C10A 105.9(5) . .
C8A C7A C10A 104.5(4) . .
C2A C7A C10A 111.7(4) . .
C10C C7C C9C 104.0(4) . .
C10C C7C C2C 111.1(4) . .
C9C C7C C2C 112.0(4) . .
C10C C7C C8C 111.4(4) . .
C9C C7C C8C 105.4(4) . .
C2C C7C C8C 112.5(4) . .
C8B C7B C10B 111.1(4) . .
C8B C7B C2B 111.4(4) . .
C10B C7B C2B 111.9(4) . .
C8B C7B C9B 104.4(4) . .
C10B C7B C9B 105.8(4) . .
C2B C7B C9B 111.9(4) . .
C12C C11C C14C 107.9(6) . .
C12C C11C C4C 111.2(5) . .
C14C C11C C4C 109.3(5) . .
C12C C11C C13C 109.2(5) . .
C14C C11C C13C 106.8(5) . .
C4C C11C C13C 112.3(5) . .
C12B C11B C13B 110.7(5) . .
C12B C11B C14B 106.4(5) . .
C13B C11B C14B 107.3(5) . .
C12B C11B C4B 109.7(4) . .
C13B C11B C4B 112.1(5) . .
C14B C11B C4B 110.5(5) . .
C14A C11A C13A 106.8(8) . .
C14A C11A C4A 114.6(7) . .
C13A C11A C4A 109.9(6) . .
C14A C11A C12A 108.1(7) . .
C13A C11A C12A 105.8(6) . .
C4A C11A C12A 111.1(5) . .
C16C C15C C6C 112.0(4) . .
C16C C15C C17C 111.2(4) . .
C6C C15C C17C 111.2(4) . .
C16C C15C C18C 104.7(4) . .
C6C C15C C18C 111.4(4) . .
C17C C15C C18C 105.9(4) . .
C17B C15B C18B 106.0(4) . .
C17B C15B C16B 111.2(4) . .
C18B C15B C16B 105.4(4) . .
C17B C15B C6B 111.0(4) . .
C18B C15B C6B 112.5(4) . .
C16B C15B C6B 110.5(4) . .
C16A C15A C17A 106.1(5) . .
C16A C15A C6A 113.9(5) . .
C17A C15A C6A 112.6(5) . .
C16A C15A C18A 110.3(5) . .
C17A C15A C18A 105.1(5) . .
C6A C15A C18A 108.5(5) . .
C3 N1 C1 115.3(4) . .
C3 N1 U 136.0(3) . .
C1 N1 U 107.8(3) . .
C9 N2 C5 117.5(5) . .
C9 N2 U 116.7(3) . .
C5 N2 U 125.8(4) . .
N1 C1 C2 114.6(4) . .
N1 C3 C4 114.3(4) . .
N2 C5 C6 122.4(6) . .
C7 C6 C5 119.2(6) . .
C6 C7 C8 119.4(5) . .
C7 C8 C9 118.4(6) . .
N2 C9 C8 123.1(6) . .
C10 C10 C11 121.4(5) 2_556 .
C10 C11 C12 121.1(8) . .
C11 C12 C12 117.3(5) . 2_556

loop_
_geom_bond_atom_site_label_1
_geom_bond_atom_site_label_2
_geom_bond_distance
_geom_bond_site_symmetry_2
U N1 2.119(4) .
U N2 2.550(4) .
U S1C 2.6733(13) .
U S1B 2.6937(13) .
U S1A 2.7174(13) .
U C1 2.922(5) .
S1A C1A 1.795(5) .
S1B C1B 1.802(5) .
S1C C1C 1.794(5) .
C1A C6A 1.417(7) .
C1A C2A 1.433(7) .
C1B C2B 1.425(7) .
C1B C6B 1.428(6) .
C1C C6C 1.426(7) .
C1C C2C 1.435(7) .
C2C C3C 1.409(7) .
C2C C7C 1.540(7) .
C2A C3A 1.398(7) .
C2A C7A 1.553(7) .
C2B C3B 1.390(7) .
C2B C7B 1.555(6) .
C3B C4B 1.391(7) .
C3C C4C 1.375(7) .
C3A C4A 1.363(7) .
C4B C5B 1.391(7) .
C4B C11B 1.533(7) .
C4C C5C 1.387(7) .
C4C C11C 1.543(7) .
C4A C5A 1.386(7) .
C4A C11A 1.528(7) .
C5B C6B 1.398(6) .
C5A C6A 1.403(7) .
C5C C6C 1.395(7) .
C6B C15B 1.554(7) .
C6A C15A 1.554(7) .
C6C C15C 1.532(7) .
C7A C9A 1.511(7) .
C7A C8A 1.551(7) .
C7A C10A 1.558(7) .
C7C C10C 1.536(7) .
C7C C9C 1.538(7) .
C7C C8C 1.543(7) .
C7B C8B 1.526(7) .
C7B C10B 1.532(7) .
C7B C9B 1.561(7) .
C11C C12C 1.493(8) .
C11C C14C 1.521(9) .
C11C C13C 1.556(8) .
C11B C12B 1.516(8) .
C11B C13B 1.517(8) .
C11B C14B 1.521(8) .
C11A C14A 1.440(11) .
C11A C13A 1.513(11) .
C11A C12A 1.539(8) .
C15C C16C 1.530(7) .
C15C C17C 1.533(7) .
C15C C18C 1.549(7) .
C15B C17B 1.532(7) .
C15B C18B 1.532(7) .
C15B C16B 1.535(7) .
C15A C16A 1.536(8) .
C15A C17A 1.542(8) .
C15A C18A 1.555(8) .
N1 C3 1.457(6) .
N1 C1 1.465(6) .
N2 C9 1.326(6) .
N2 C5 1.334(7) .
C1 C2 1.519(7) .
C3 C4 1.506(7) .
C5 C6 1.377(8) .
C6 C7 1.359(8) .
C7 C8 1.360(8) .
C8 C9 1.383(7) .
C10 C10 1.344(14) 2_556
C10 C11 1.356(10) .
C11 C12 1.376(10) .
C12 C12 1.497(15) 2_556
